data_7102539
loop_
_publ_author_name
'Mukherjee, Arindam'
'Saha, Manas K'
'Nethaji, Munirathinam'
'Chakravarty, Akhil R'

_publ_section_title
;
 Helical supramolecular host with aquapores anchoring alternate
 molecules of helical water chains.
;
_journal_issue 6
_journal_name_full 'Chemical communications (Cambridge, England)'
_journal_page_first 716
_journal_page_last 717
_journal_paper_doi 10.1039/b316275c
_journal_year 2004
_chemical_formula_moiety 'C26 H22 Cu2 N2 O6.2H2O'
_chemical_formula_sum 'C26 H26 Cu2 N2 O8'
_chemical_formula_weight 621.57
_space_group_IT_number 33
_symmetry_cell_setting orthorhombic
_symmetry_Int_Tables_number 33
_symmetry_space_group_name_Hall 'P -2bc 2a'
_symmetry_space_group_name_H-M 'P 21 n b'
_atom_sites_solution_hydrogens geom
_atom_sites_solution_primary direct
_atom_sites_solution_secondary difmap
_audit_creation_method SHELXL-97
_cell_angle_alpha 90.00
_cell_angle_beta 90.00
_cell_angle_gamma 90.00
_cell_formula_units_Z 4
_cell_length_a 8.106(3)
_cell_length_b 13.166(3)
_cell_length_c 25.160(4)
_cell_measurement_temperature 293(2)
_cell_measurement_theta_max 24.99
_cell_measurement_theta_min 1.62
_cell_volume 2685.2(12)
_computing_cell_refinement 'CAD4 Express (Enraf Nonius, 1994)'
_computing_data_collection 'CAD4 Express (Enraf Nonius, 1994)'
_computing_data_reduction 'XCAD4 (Harms & Wocadlo, 1995)'
_computing_molecular_graphics 'Ortep-3 for Windows (Farrugia, 1997)'
_computing_publication_material 'WinGX publication routines (Farrugia, 1999)'
_computing_structure_refinement 'SHELXL-97 (Sheldrick, 1997)'
_computing_structure_solution 'SHELXS-97 (Sheldrick, 1997)'
_diffrn_ambient_temperature 293(2)
_diffrn_measured_fraction_theta_full 0.998
_diffrn_measured_fraction_theta_max 0.998
_diffrn_measurement_device_type 'Enraf Nonius TurboCAD4'
_diffrn_measurement_method 'non-profiled omega scans'
_diffrn_radiation_monochromator graphite
_diffrn_radiation_type MoK\a
_diffrn_radiation_wavelength 0.71073
_diffrn_reflns_av_R_equivalents 0.0000
_diffrn_reflns_av_sigmaI/netI 0.0660
_diffrn_reflns_limit_h_max 9
_diffrn_reflns_limit_h_min 0
_diffrn_reflns_limit_k_max 15
_diffrn_reflns_limit_k_min 0
_diffrn_reflns_limit_l_max 29
_diffrn_reflns_limit_l_min 0
_diffrn_reflns_number 2545
_diffrn_reflns_theta_full 24.99
_diffrn_reflns_theta_max 24.99
_diffrn_reflns_theta_min 1.62
_diffrn_source 'fine-focus sealed tube'
_diffrn_standards_decay_% 4
_diffrn_standards_interval_time 60
_diffrn_standards_number 3
_exptl_absorpt_coefficient_mu 1.635
_exptl_absorpt_correction_T_max 0.9188
_exptl_absorpt_correction_T_min 0.6615
_exptl_absorpt_correction_type psi-scan
_exptl_absorpt_process_details
;
?
;
_exptl_crystal_colour green
_exptl_crystal_density_diffrn 1.538
_exptl_crystal_density_method 'not measured'
_exptl_crystal_description prism
_exptl_crystal_F_000 1272
_exptl_crystal_size_max 0.2
_exptl_crystal_size_mid 0.1
_exptl_crystal_size_min 0.05
_refine_diff_density_max 0.536
_refine_diff_density_min -0.375
_refine_diff_density_rms 0.092
_refine_ls_abs_structure_details 'Flack H D (1983), Acta Cryst. A39, 876-881'
_refine_ls_abs_structure_Flack -0.03(4)
_refine_ls_extinction_method none
_refine_ls_goodness_of_fit_ref 0.978
_refine_ls_hydrogen_treatment mixed
_refine_ls_matrix_type fullcycle
_refine_ls_number_parameters 363
_refine_ls_number_reflns 2545
_refine_ls_number_restraints 6
_refine_ls_restrained_S_all 0.977
_refine_ls_R_factor_all 0.0931
_refine_ls_R_factor_gt 0.0546
_refine_ls_shift/su_max 0.003
_refine_ls_shift/su_mean 0.001
_refine_ls_structure_factor_coef Fsqd
_refine_ls_weighting_details 'calc w=1/[\s^2^(Fo^2^)+(0.1108P)^2^+0.0000P] where P=(Fo^2^+2Fc^2^)/3'
_refine_ls_weighting_scheme calc
_refine_ls_wR_factor_gt 0.1399
_refine_ls_wR_factor_ref 0.1669
_reflns_number_gt 1799
_reflns_number_total 2545
_reflns_threshold_expression >2sigma(I)
_cod_data_source_file b316275c.txt
_cod_data_source_block '[Cu2L{O2CCH=CH(C6H4)p-OH}].2H2O'
_cod_original_sg_symbol_H-M P21nb
_cod_database_code 7102539

loop_
_symmetry_equiv_pos_as_xyz
'x, y, z'
'x, y+1/2, -z+1/2'
'x+1/2, -y, -z'
'x+1/2, -y+1/2, z+1/2'

loop_
_atom_site_label
_atom_site_type_symbol
_atom_site_fract_x
_atom_site_fract_y
_atom_site_fract_z
_atom_site_U_iso_or_equiv
_atom_site_adp_type
_atom_site_occupancy
_atom_site_symmetry_multiplicity
_atom_site_calc_flag
_atom_site_refinement_flags
Cu1 Cu 0.10635(18) 0.63004(8) 0.25939(4) 0.0398(3) Uani 1 1 d .
Cu2 Cu -0.10110(19) 0.83775(8) 0.31227(5) 0.0445(3) Uani 1 1 d .
O1 O 0.2445(10) 0.5130(5) 0.2593(3) 0.0489(19) Uani 1 1 d .
O2 O -0.0214(10) 0.7518(5) 0.2559(2) 0.0461(18) Uani 1 1 d .
O3 O -0.1773(10) 0.9279(6) 0.3660(3) 0.059(2) Uani 1 1 d .
O4 O -0.0521(11) 0.7437(5) 0.3695(3) 0.062(2) Uani 1 1 d .
O5 O 0.0937(12) 0.6131(5) 0.3348(2) 0.055(2) Uani 1 1 d .
O6 O -0.0230(10) 0.4530(6) 0.6678(3) 0.059(2) Uani 1 1 d .
N1 N 0.1023(13) 0.6388(6) 0.1826(3) 0.044(2) Uani 1 1 d .
N2 N -0.1653(11) 0.9262(7) 0.2546(3) 0.045(2) Uani 1 1 d .
C1 C 0.2884(14) 0.4577(7) 0.2178(4) 0.044(3) Uani 1 1 d .
C2 C 0.3829(15) 0.3689(8) 0.2260(5) 0.056(3) Uani 1 1 d .
H2 H 0.4178 0.3521 0.2601 0.067 Uiso 1 1 calc R
C3 C 0.423(2) 0.3074(9) 0.1842(5) 0.078(4) Uani 1 1 d .
H3 H 0.4758 0.2460 0.1914 0.094 Uiso 1 1 calc R
C4 C 0.391(2) 0.3310(9) 0.1336(5) 0.078(4) Uani 1 1 d .
H4 H 0.4298 0.2905 0.1060 0.094 Uiso 1 1 calc R
C5 C 0.2976(17) 0.4189(9) 0.1231(5) 0.065(4) Uani 1 1 d .
H5 H 0.2703 0.4357 0.0883 0.078 Uiso 1 1 calc R
C6 C 0.2456(14) 0.4811(8) 0.1651(4) 0.047(3) Uani 1 1 d .
C7 C 0.1568(13) 0.5734(8) 0.1505(4) 0.046(3) Uani 1 1 d .
H7 H 0.1390 0.5849 0.1145 0.055 Uiso 1 1 calc R
C8 C 0.0120(16) 0.7283(7) 0.1648(4) 0.050(3) Uani 1 1 d .
H8A H 0.0737 0.7614 0.1367 0.060 Uiso 1 1 calc R
H8B H -0.0935 0.7074 0.1503 0.060 Uiso 1 1 calc R
C9 C -0.015(2) 0.7993(9) 0.2072(4) 0.068(4) Uani 1 1 d .
H9 H 0.0926 0.8328 0.2091 0.081 Uiso 1 1 calc R
C10 C -0.1228(18) 0.8854(8) 0.2016(4) 0.058(3) Uani 1 1 d .
H10A H -0.2226 0.8651 0.1832 0.069 Uiso 1 1 calc R
H10B H -0.0687 0.9375 0.1807 0.069 Uiso 1 1 calc R
C11 C -0.2526(14) 1.0054(7) 0.2576(4) 0.046(3) Uani 1 1 d .
H11 H -0.2832 1.0366 0.2259 0.055 Uiso 1 1 calc R
C12 C -0.3094(14) 1.0521(8) 0.3074(5) 0.052(3) Uani 1 1 d .
C13 C -0.4016(19) 1.1391(8) 0.3047(5) 0.066(4) Uani 1 1 d .
H13 H -0.4225 1.1667 0.2713 0.079 Uiso 1 1 calc R
C14 C -0.4646(16) 1.1876(9) 0.3481(6) 0.070(4) Uani 1 1 d .
H14 H -0.5319 1.2444 0.3446 0.084 Uiso 1 1 calc R
C15 C -0.4262(16) 1.1505(9) 0.3954(6) 0.074(4) Uani 1 1 d .
H15 H -0.4663 1.1834 0.4254 0.089 Uiso 1 1 calc R
C16 C -0.3257(19) 1.0619(9) 0.4026(6) 0.083(4) Uani 1 1 d .
H16 H -0.2989 1.0384 0.4363 0.099 Uiso 1 1 calc R
C17 C -0.2685(14) 1.0114(7) 0.3564(4) 0.049(3) Uani 1 1 d .
C18 C 0.0269(15) 0.6603(8) 0.3730(4) 0.045(3) Uani 1 1 d .
C19 C 0.0414(17) 0.6165(8) 0.4272(4) 0.059(3) Uani 1 1 d .
H19 H 0.1140 0.5624 0.4313 0.071 Uiso 1 1 calc R
C20 C -0.0362(14) 0.6458(7) 0.4690(4) 0.052(3) Uani 1 1 d .
H20 H -0.1028 0.7029 0.4653 0.063 Uiso 1 1 calc R
C21 C -0.0313(14) 0.5994(8) 0.5216(4) 0.047(3) Uani 1 1 d .
C22 C -0.1511(13) 0.6208(7) 0.5599(4) 0.042(3) Uani 1 1 d .
H22 H -0.2325 0.6684 0.5522 0.051 Uiso 1 1 calc R
C23 C -0.1519(13) 0.5735(8) 0.6085(4) 0.046(3) Uani 1 1 d .
H23 H -0.2343 0.5884 0.6330 0.056 Uiso 1 1 calc R
C24 C -0.0306(14) 0.5038(7) 0.6211(4) 0.045(3) Uani 1 1 d .
C25 C 0.0947(19) 0.4839(10) 0.5841(4) 0.076(4) Uani 1 1 d .
H25 H 0.1796 0.4388 0.5920 0.091 Uiso 1 1 calc R
C26 C 0.0884(17) 0.5337(10) 0.5353(4) 0.080(4) Uani 1 1 d .
H26 H 0.1717 0.5207 0.5108 0.096 Uiso 1 1 calc R
O7 O 0.434(2) 0.0937(9) 0.5297(4) 0.144(6) Uani 1 1 d D
H27 H -0.10(2) 0.433(12) 0.696(6) 0.13(6) Uiso 1 1 d .
H29A H 0.221(3) 0.108(7) 0.490(5) 0.22(12) Uiso 1 1 d D
H29B H 0.030(6) 0.158(6) 0.497(5) 0.19(10) Uiso 1 1 d D
H28A H 0.390(9) 0.073(5) 0.5633(16) 0.03(2) Uiso 1 1 d D
H28B H 0.45(3) 0.032(5) 0.510(5) 0.32(17) Uiso 1 1 d D
O8 O 0.104(3) 0.1069(13) 0.4823(5) 0.172(7) Uani 1 1 d D

loop_
_atom_site_aniso_label
_atom_site_aniso_U_11
_atom_site_aniso_U_22
_atom_site_aniso_U_33
_atom_site_aniso_U_23
_atom_site_aniso_U_13
_atom_site_aniso_U_12
Cu1 0.0471(6) 0.0379(5) 0.0345(5) 0.0041(5) 0.0017(7) 0.0024(7)
Cu2 0.0566(7) 0.0360(5) 0.0409(6) 0.0046(5) 0.0022(7) 0.0075(7)
O1 0.061(5) 0.040(4) 0.046(4) 0.005(3) -0.003(4) 0.004(4)
O2 0.062(4) 0.038(4) 0.038(3) 0.006(3) 0.003(4) 0.014(4)
O3 0.070(5) 0.056(4) 0.053(4) -0.005(4) 0.006(4) 0.025(4)
O4 0.093(7) 0.053(4) 0.040(4) 0.008(3) 0.016(4) 0.021(4)
O5 0.081(5) 0.055(4) 0.028(3) 0.006(3) 0.004(4) 0.028(4)
O6 0.066(5) 0.066(5) 0.044(4) 0.009(4) -0.007(4) -0.002(4)
N1 0.051(5) 0.047(4) 0.034(4) 0.004(3) -0.003(5) -0.006(5)
N2 0.053(5) 0.037(5) 0.046(5) 0.010(4) -0.004(4) -0.012(4)
C1 0.050(6) 0.038(5) 0.044(6) -0.001(5) 0.009(5) 0.005(5)
C2 0.052(7) 0.047(6) 0.070(7) 0.005(5) 0.024(6) 0.026(6)
C3 0.095(11) 0.042(6) 0.096(9) -0.008(7) 0.019(9) 0.011(8)
C4 0.105(10) 0.054(7) 0.076(8) -0.014(6) 0.018(10) 0.013(9)
C5 0.076(9) 0.056(7) 0.063(7) -0.023(6) -0.005(7) 0.009(7)
C6 0.055(7) 0.041(6) 0.047(6) -0.006(5) 0.007(6) -0.006(5)
C7 0.040(6) 0.051(6) 0.048(6) -0.004(5) -0.007(5) 0.006(5)
C8 0.069(8) 0.047(6) 0.034(5) 0.010(4) -0.012(5) 0.010(6)
C9 0.113(11) 0.056(6) 0.034(6) 0.003(5) -0.006(7) 0.029(8)
C10 0.081(9) 0.045(6) 0.047(6) 0.011(5) -0.008(7) 0.002(7)
C11 0.051(6) 0.029(5) 0.059(6) 0.010(5) -0.009(6) 0.007(5)
C12 0.047(6) 0.038(6) 0.071(8) -0.003(5) -0.008(6) -0.001(5)
C13 0.085(9) 0.033(5) 0.080(8) 0.008(5) -0.032(9) 0.009(7)
C14 0.055(7) 0.038(6) 0.117(11) 0.002(7) 0.012(8) 0.010(6)
C15 0.059(9) 0.063(8) 0.100(10) -0.006(7) 0.026(8) 0.023(6)
C16 0.106(11) 0.051(7) 0.091(9) 0.005(7) 0.050(9) 0.012(8)
C17 0.049(6) 0.036(5) 0.064(7) 0.000(5) 0.005(6) -0.003(5)
C18 0.056(6) 0.049(6) 0.029(5) 0.003(4) 0.004(5) 0.010(6)
C19 0.085(8) 0.055(6) 0.037(6) 0.008(5) 0.005(6) 0.025(7)
C20 0.059(7) 0.044(6) 0.054(6) -0.003(5) 0.009(6) 0.004(5)
C21 0.046(6) 0.045(6) 0.051(6) 0.005(5) 0.000(5) 0.002(5)
C22 0.043(6) 0.035(5) 0.048(6) -0.002(4) -0.004(5) 0.005(4)
C23 0.056(7) 0.039(5) 0.044(6) -0.006(5) 0.014(5) -0.002(5)
C24 0.056(7) 0.042(5) 0.038(5) 0.000(5) -0.004(5) -0.010(5)
C25 0.078(9) 0.098(9) 0.051(6) 0.015(6) 0.009(8) 0.039(9)
C26 0.086(10) 0.117(10) 0.037(6) 0.012(6) 0.032(7) 0.048(9)
O7 0.260(18) 0.104(8) 0.067(6) 0.013(6) 0.018(10) -0.028(12)
O8 0.25(2) 0.176(15) 0.088(8) -0.003(9) 0.014(14) 0.055(16)

loop_
_atom_type_symbol
_atom_type_description
_atom_type_scat_dispersion_real
_atom_type_scat_dispersion_imag
_atom_type_scat_source
C C 0.0033 0.0016 'International Tables Vol C Tables 4.2.6.8 and 6.1.1.4'
H H 0.0000 0.0000 'International Tables Vol C Tables 4.2.6.8 and 6.1.1.4'
Cu Cu 0.3201 1.2651 'International Tables Vol C Tables 4.2.6.8 and 6.1.1.4'
N N 0.0061 0.0033 'International Tables Vol C Tables 4.2.6.8 and 6.1.1.4'
O O 0.0106 0.0060 'International Tables Vol C Tables 4.2.6.8 and 6.1.1.4'

loop_
_geom_angle_atom_site_label_1
_geom_angle_atom_site_label_2
_geom_angle_atom_site_label_3
_geom_angle
O1 Cu1 O2 175.8(3)
O1 Cu1 O5 86.5(3)
O2 Cu1 O5 96.6(3)
O1 Cu1 N1 93.3(3)
O2 Cu1 N1 83.9(3)
O5 Cu1 N1 174.8(4)
O3 Cu2 O2 177.3(3)
O3 Cu2 N2 94.0(4)
O2 Cu2 N2 83.8(3)
O3 Cu2 O4 86.5(3)
O2 Cu2 O4 95.9(3)
N2 Cu2 O4 175.8(4)
C1 O1 Cu1 127.3(7)
C9 O2 Cu1 113.8(7)
C9 O2 Cu2 113.6(6)
Cu1 O2 Cu2 129.8(3)
C17 O3 Cu2 124.2(7)
C18 O4 Cu2 134.9(6)
C18 O5 Cu1 135.9(7)
C7 N1 C8 122.1(9)
C7 N1 Cu1 126.3(8)
C8 N1 Cu1 111.3(6)
C11 N2 C10 119.0(9)
C11 N2 Cu2 127.1(8)
C10 N2 Cu2 113.3(7)
O1 C1 C6 123.9(9)
O1 C1 C2 119.2(10)
C6 C1 C2 116.9(10)
C3 C2 C1 120.6(12)
C4 C3 C2 123.2(13)
C3 C4 C5 118.3(12)
C6 C5 C4 120.1(12)
C5 C6 C1 120.6(10)
C5 C6 C7 116.4(10)
C1 C6 C7 122.8(9)
N1 C7 C6 125.5(10)
C9 C8 N1 112.1(8)
O2 C9 C8 111.7(9)
O2 C9 C10 115.0(10)
C8 C9 C10 122.3(10)
C9 C10 N2 109.9(9)
N2 C11 C12 124.9(10)
C13 C12 C17 119.9(11)
C13 C12 C11 118.6(11)
C17 C12 C11 121.5(10)
C14 C13 C12 123.8(12)
C15 C14 C13 117.3(12)
C14 C15 C16 123.2(13)
C17 C16 C15 117.7(13)
O3 C17 C12 127.3(10)
O3 C17 C16 114.6(10)
C12 C17 C16 118.1(11)
O5 C18 O4 125.8(9)
O5 C18 C19 118.2(9)
O4 C18 C19 116.1(9)
C20 C19 C18 126.5(11)
C19 C20 C21 127.1(11)
C26 C21 C22 117.0(10)
C26 C21 C20 121.5(10)
C22 C21 C20 121.5(10)
C23 C22 C21 121.7(10)
C22 C23 C24 120.2(9)
O6 C24 C23 124.1(10)
O6 C24 C25 116.8(10)
C23 C24 C25 119.1(9)
C26 C25 C24 118.1(12)
C21 C26 C25 123.7(11)

loop_
_geom_bond_atom_site_label_1
_geom_bond_atom_site_label_2
_geom_bond_distance
Cu1 O1 1.905(7)
Cu1 O2 1.911(7)
Cu1 O5 1.914(6)
Cu1 N1 1.935(7)
Cu2 O3 1.901(7)
Cu2 O2 1.926(7)
Cu2 N2 1.932(8)
Cu2 O4 1.939(7)
O1 C1 1.321(12)
O2 C9 1.377(12)
O3 C17 1.347(13)
O4 C18 1.274(12)
O5 C18 1.267(12)
O6 C24 1.352(12)
N1 C7 1.261(13)
N1 C8 1.457(13)
N2 C11 1.262(13)
N2 C10 1.479(13)
C1 C6 1.404(15)
C1 C2 1.413(14)
C2 C3 1.366(16)
C3 C4 1.336(18)
C4 C5 1.408(19)
C5 C6 1.402(15)
C6 C7 1.459(15)
C8 C9 1.435(15)
C9 C10 1.436(17)
C11 C12 1.470(16)
C12 C13 1.370(16)
C12 C17 1.385(15)
C13 C14 1.364(18)
C14 C15 1.324(19)
C15 C16 1.434(18)
C16 C17 1.416(16)
C18 C19 1.485(14)
C19 C20 1.284(15)
C20 C21 1.458(15)
C21 C26 1.345(16)
C21 C22 1.397(14)
C22 C23 1.373(14)
C23 C24 1.382(14)
C24 C25 1.403(16)
C25 C26 1.394(15)
